data_7715527
loop_
_publ_author_name
'Kouck&#xfd;, Filip'
'Dobrovoln&#xe1;, Tereza'
'Kotek, Jan'
'C&#xed;sa&#x159;ov&#xe1;, Ivana'
'Havl&#xed;&#x10d;kov&#xe1;, Jana'
'Li&#x161;ka, Alan'
'Kub&#xed;&#x10d;ek, Vojt&#x11b;ch'
'Hermann, Petr'

_publ_section_title
;
 Transition metal complexes of the (2,2,2-trifluoroethyl)phosphinate NOTA
 analogue as potential contrast agents for <sup>19</sup>F magnetic
 resonance imaging.
;
_journal_issue 22
_journal_name_full 'Dalton transactions (Cambridge, England : 2003)'
_journal_page_first 9267
_journal_page_last 9285
_journal_paper_doi 10.1039/d4dt00507d
_journal_volume 53
_journal_year 2024
_chemical_formula_moiety 'C9 H9 F3 O3 S'
_chemical_formula_sum 'C9 H9 F3 O3 S'
_chemical_formula_weight 254.22
_space_group_crystal_system monoclinic
_space_group_IT_number 14
_space_group_name_Hall '-P 2ybc'
_space_group_name_H-M_alt 'P 1 21/c 1'
_atom_sites_solution_hydrogens mixed
_atom_sites_solution_primary direct
_atom_sites_solution_secondary difmap
_audit_creation_method SHELXL-2014/7
_audit_update_record
;
2024-01-20 deposited with the CCDC.	2024-03-26 downloaded from the CCDC.
;
_cell_angle_alpha 90
_cell_angle_beta 93.944(2)
_cell_angle_gamma 90
_cell_formula_units_Z 4
_cell_length_a 8.2859(4)
_cell_length_b 11.5440(6)
_cell_length_c 11.0029(5)
_cell_measurement_reflns_used 9976
_cell_measurement_temperature 120(2)
_cell_measurement_theta_max 27.4906
_cell_measurement_theta_min 2.4639
_cell_volume 1049.96(9)
_computing_cell_refinement 'SAINT V8.40B (Bruker AXS LLC, 2019)'
_computing_data_collection 'Bruker Instrument Service vV6.2.16'
_computing_data_reduction 'SAINT V8.40B (Bruker AXS LLC, 2019)'
_computing_structure_refinement 'SHELXL-2014/7 (Sheldrick, 2014)'
_computing_structure_solution 'XT, VERSION 2018/2'
_diffrn_ambient_temperature 120(2)
_diffrn_detector_area_resol_mean 7.3910
_diffrn_measured_fraction_theta_full 0.999
_diffrn_measured_fraction_theta_max 0.999
_diffrn_measurement_device 'Bruker D8 VENTURE'
_diffrn_measurement_device_type '\k-geometry diffractometer'
_diffrn_radiation_type MoK\a
_diffrn_radiation_wavelength 0.71073
_diffrn_reflns_av_R_equivalents 0.0201
_diffrn_reflns_av_unetI/netI 0.0103
_diffrn_reflns_Laue_measured_fraction_full 0.999
_diffrn_reflns_Laue_measured_fraction_max 0.999
_diffrn_reflns_limit_h_max 10
_diffrn_reflns_limit_h_min -10
_diffrn_reflns_limit_k_max 14
_diffrn_reflns_limit_k_min -14
_diffrn_reflns_limit_l_max 13
_diffrn_reflns_limit_l_min -14
_diffrn_reflns_number 25026
_diffrn_reflns_point_group_measured_fraction_full 0.999
_diffrn_reflns_point_group_measured_fraction_max 0.999
_diffrn_reflns_theta_full 25.242
_diffrn_reflns_theta_max 27.491
_diffrn_reflns_theta_min 2.464
_diffrn_source 'microfocus sealed tube'
_exptl_absorpt_coefficient_mu 0.340
_exptl_absorpt_correction_T_max 0.95
_exptl_absorpt_correction_T_min 0.92
_exptl_absorpt_correction_type multi-scan
_exptl_absorpt_process_details
;
Krause, L., Herbst-Irmer, R., Sheldrick, G. M., Stalke, D. (2015).
"Comparison of silver and molybdenum microfocus X-ray sources for
single-crystal structure determination"
J. Appl. Cryst. 48, 3-10.
doi:10.1107/S1600576714022985
;
_exptl_crystal_colour colourless
_exptl_crystal_density_diffrn 1.608
_exptl_crystal_description prism
_exptl_crystal_F_000 520
_exptl_crystal_size_max 0.212
_exptl_crystal_size_mid 0.174
_exptl_crystal_size_min 0.136
_refine_diff_density_max 0.346
_refine_diff_density_min -0.387
_refine_diff_density_rms 0.044
_refine_ls_extinction_method none
_refine_ls_goodness_of_fit_ref 1.113
_refine_ls_hydrogen_treatment mixed
_refine_ls_matrix_type full
_refine_ls_number_parameters 170
_refine_ls_number_reflns 2412
_refine_ls_number_restraints 0
_refine_ls_restrained_S_all 1.113
_refine_ls_R_factor_all 0.0287
_refine_ls_R_factor_gt 0.0281
_refine_ls_shift/su_max 0.001
_refine_ls_shift/su_mean 0.000
_refine_ls_structure_factor_coef Fsqd
_refine_ls_weighting_details 'w=1/[\s^2^(Fo^2^)+(0.0324P)^2^+0.5803P] where P=(Fo^2^+2Fc^2^)/3'
_refine_ls_weighting_scheme calc
_refine_ls_wR_factor_gt 0.0743
_refine_ls_wR_factor_ref 0.0748
_reflns_Friedel_coverage 0.000
_reflns_number_gt 2356
_reflns_number_total 2412
_reflns_threshold_expression 'I > 2\s(I)'
_cod_data_source_file d4dt00507d2.cif
_cod_data_source_block cf3ch2ots
_cod_depositor_comments
;
The following automatic conversions were performed:

data item '_exptl_absorpt_correction_type' value 'Multi-Scan' was
changed to 'multi-scan' in accordance with the
/home/data/users/saulius/crontab/automatic-downloads/rss-feeds/RSC/lib/dictionaries/cif_core.dic
dictionary named 'cif_core.dic' version 2.4.2 last updated on
2011-04-26.

Automatic conversion script
Id: cif_fix_values 8170 2020-07-09 18:12:32Z antanas 

 Adding full bibliography for 7715524--7715535.cif.
;
_cod_original_sg_symbol_H-M 'P 21/c'
_cod_database_code 7715527
_shelx_shelxl_version_number 2014/7
_shelx_space_group_comment
;
The symmetry employed for this shelxl refinement is uniquely defined
by the following loop, which should always be used as a source of
symmetry information in preference to the above space-group names.
They are only intended as comments.
;
_shelx_estimated_absorpt_t_min 0.931
_shelx_estimated_absorpt_t_max 0.955

loop_
_space_group_symop_operation_xyz
'x, y, z'
'-x, y+1/2, -z+1/2'
'-x, -y, -z'
'x, -y-1/2, z-1/2'

loop_
_atom_site_label
_atom_site_type_symbol
_atom_site_fract_x
_atom_site_fract_y
_atom_site_fract_z
_atom_site_U_iso_or_equiv
_atom_site_adp_type
_atom_site_occupancy
_atom_site_site_symmetry_order
_atom_site_calc_flag
_atom_site_refinement_flags_posn
_atom_site_refinement_flags_adp
_atom_site_refinement_flags_occupancy
_atom_site_disorder_assembly
_atom_site_disorder_group
S1 S 0.72410(3) 0.18280(3) 0.63996(3) 0.01673(10) Uani 1 1 d . . . . .
O1 O 0.72948(11) 0.32096(8) 0.65425(8) 0.01920(19) Uani 1 1 d . . . . .
O2 O 0.85940(11) 0.14878(8) 0.57487(9) 0.0230(2) Uani 1 1 d . . . . .
O3 O 0.70769(12) 0.14368(9) 0.76112(8) 0.0243(2) Uani 1 1 d . . . . .
C1 C 0.76786(17) 0.38408(11) 0.54744(12) 0.0231(3) Uani 1 1 d . . . . .
H11 H 0.6919 0.3632 0.4775 0.028 Uiso 1 1 calc R U . . .
H12 H 0.8793 0.3659 0.5263 0.028 Uiso 1 1 calc R U . . .
C2 C 0.75308(17) 0.51027(12) 0.57677(13) 0.0258(3) Uani 1 1 d . . . . .
F1 F 0.60504(11) 0.53934(9) 0.60611(9) 0.0389(2) Uani 1 1 d . . . . .
F2 F 0.85340(12) 0.54406(8) 0.66951(10) 0.0427(3) Uani 1 1 d . . . . .
F3 F 0.78620(15) 0.57263(8) 0.47965(10) 0.0490(3) Uani 1 1 d . . . . .
C3 C 0.54543(14) 0.15926(10) 0.54934(11) 0.0159(2) Uani 1 1 d . . . . .
C4 C 0.39863(15) 0.16319(11) 0.60375(11) 0.0189(2) Uani 1 1 d . . . . .
H41 H 0.3960 0.1736 0.6892 0.023 Uiso 1 1 calc R U . . .
C5 C 0.25667(15) 0.15157(11) 0.53079(12) 0.0212(3) Uani 1 1 d . . . . .
H51 H 0.1558 0.1538 0.5669 0.025 Uiso 1 1 calc R U . . .
C6 C 0.25933(15) 0.13663(11) 0.40497(12) 0.0205(3) Uani 1 1 d . . . . .
C7 C 0.40814(16) 0.12918(11) 0.35399(11) 0.0201(3) Uani 1 1 d . . . . .
H71 H 0.4112 0.1157 0.2690 0.024 Uiso 1 1 calc R U . . .
C8 C 0.55220(15) 0.14106(11) 0.42515(11) 0.0180(2) Uani 1 1 d . . . . .
H81 H 0.6533 0.1368 0.3895 0.022 Uiso 1 1 calc R U . . .
C9 C 0.10411(19) 0.12942(15) 0.32626(16) 0.0297(3) Uani 1 1 d . . . . .
H91 H 0.092(6) 0.199(4) 0.283(5) 0.032(15) Uiso 0.50(9) 1 d . . P A 1
H92 H 0.021(6) 0.116(5) 0.365(4) 0.034(14) Uiso 0.50(9) 1 d . . P A 1
H93 H 0.110(5) 0.065(5) 0.266(4) 0.031(14) Uiso 0.50(9) 1 d . . P A 1
H94 H 0.125(6) 0.116(6) 0.248(5) 0.051(16) Uiso 0.50(9) 1 d . . P A 2
H95 H 0.035(6) 0.204(4) 0.332(4) 0.028(15) Uiso 0.50(9) 1 d . . P A 2
H96 H 0.032(6) 0.071(5) 0.363(4) 0.035(15) Uiso 0.50(9) 1 d . . P A 2

loop_
_atom_site_aniso_label
_atom_site_aniso_U_11
_atom_site_aniso_U_22
_atom_site_aniso_U_33
_atom_site_aniso_U_23
_atom_site_aniso_U_13
_atom_site_aniso_U_12
S1 0.01462(15) 0.02011(16) 0.01531(15) 0.00096(10) -0.00015(10) -0.00099(10)
O1 0.0220(4) 0.0206(4) 0.0151(4) -0.0012(3) 0.0017(3) -0.0040(3)
O2 0.0148(4) 0.0274(5) 0.0267(5) -0.0011(4) 0.0017(3) 0.0021(4)
O3 0.0259(5) 0.0296(5) 0.0171(4) 0.0050(4) -0.0018(3) -0.0026(4)
C1 0.0283(7) 0.0207(6) 0.0211(6) 0.0011(5) 0.0076(5) -0.0022(5)
C2 0.0281(7) 0.0224(7) 0.0262(6) 0.0009(5) -0.0019(5) 0.0007(5)
F1 0.0325(5) 0.0398(5) 0.0437(5) -0.0069(4) -0.0021(4) 0.0142(4)
F2 0.0435(6) 0.0266(5) 0.0544(6) -0.0063(4) -0.0219(5) -0.0046(4)
F3 0.0822(8) 0.0247(5) 0.0416(6) 0.0104(4) 0.0156(5) -0.0005(5)
C3 0.0150(5) 0.0165(5) 0.0163(5) 0.0002(4) 0.0004(4) -0.0011(4)
C4 0.0184(6) 0.0211(6) 0.0175(5) -0.0004(4) 0.0030(4) -0.0006(5)
C5 0.0151(6) 0.0227(6) 0.0259(6) -0.0012(5) 0.0029(5) 0.0003(5)
C6 0.0196(6) 0.0164(6) 0.0247(6) 0.0000(5) -0.0043(5) -0.0004(4)
C7 0.0244(6) 0.0199(6) 0.0156(5) -0.0006(4) -0.0006(5) -0.0017(5)
C8 0.0181(6) 0.0188(6) 0.0175(6) -0.0004(4) 0.0035(4) -0.0014(4)
C9 0.0221(7) 0.0334(8) 0.0320(8) -0.0023(6) -0.0092(6) 0.0002(6)

loop_
_atom_type_symbol
_atom_type_description
_atom_type_scat_dispersion_real
_atom_type_scat_dispersion_imag
_atom_type_scat_source
C C 0.0033 0.0016 'International Tables Vol C Tables 4.2.6.8 and 6.1.1.4'
H H 0.0000 0.0000 'International Tables Vol C Tables 4.2.6.8 and 6.1.1.4'
F F 0.0171 0.0103 'International Tables Vol C Tables 4.2.6.8 and 6.1.1.4'
O O 0.0106 0.0060 'International Tables Vol C Tables 4.2.6.8 and 6.1.1.4'
S S 0.1246 0.1234 'International Tables Vol C Tables 4.2.6.8 and 6.1.1.4'

loop_
_geom_angle_atom_site_label_1
_geom_angle_atom_site_label_2
_geom_angle_atom_site_label_3
_geom_angle
_geom_angle_site_symmetry_1
_geom_angle_site_symmetry_3
_geom_angle_publ_flag
O3 S1 O2 120.80(6) . . ?
O3 S1 O1 103.17(5) . . ?
O2 S1 O1 107.80(5) . . ?
O3 S1 C3 110.69(6) . . ?
O2 S1 C3 109.56(6) . . ?
O1 S1 C3 103.14(5) . . ?
C1 O1 S1 115.50(8) . . ?
O1 C1 C2 106.91(10) . . ?
O1 C1 H11 110.3 . . ?
C2 C1 H11 110.3 . . ?
O1 C1 H12 110.3 . . ?
C2 C1 H12 110.3 . . ?
H11 C1 H12 108.6 . . ?
F2 C2 F3 107.74(12) . . ?
F2 C2 F1 106.11(12) . . ?
F3 C2 F1 107.58(12) . . ?
F2 C2 C1 113.22(12) . . ?
F3 C2 C1 109.15(12) . . ?
F1 C2 C1 112.77(12) . . ?
C8 C3 C4 121.59(11) . . ?
C8 C3 S1 119.68(9) . . ?
C4 C3 S1 118.69(9) . . ?
C5 C4 C3 118.69(11) . . ?
C5 C4 H41 120.7 . . ?
C3 C4 H41 120.7 . . ?
C4 C5 C6 121.06(11) . . ?
C4 C5 H51 119.5 . . ?
C6 C5 H51 119.5 . . ?
C7 C6 C5 118.81(11) . . ?
C7 C6 C9 120.74(13) . . ?
C5 C6 C9 120.45(13) . . ?
C8 C7 C6 121.17(11) . . ?
C8 C7 H71 119.4 . . ?
C6 C7 H71 119.4 . . ?
C3 C8 C7 118.61(11) . . ?
C3 C8 H81 120.7 . . ?
C7 C8 H81 120.7 . . ?
C6 C9 H91 108(2) . . ?
C6 C9 H92 114(3) . . ?
H91 C9 H92 110(4) . . ?
C6 C9 H93 110(2) . . ?
H91 C9 H93 108(3) . . ?
H92 C9 H93 106(4) . . ?
C6 C9 H94 110(3) . . ?
C6 C9 H95 112(2) . . ?
H94 C9 H95 110(4) . . ?
C6 C9 H96 108(3) . . ?
H94 C9 H96 115(4) . . ?
H95 C9 H96 101(3) . . ?

loop_
_geom_bond_atom_site_label_1
_geom_bond_atom_site_label_2
_geom_bond_distance
_geom_bond_site_symmetry_2
_geom_bond_publ_flag
S1 O3 1.4228(9) . ?
S1 O2 1.4264(9) . ?
S1 O1 1.6029(9) . ?
S1 C3 1.7483(12) . ?
O1 C1 1.4369(15) . ?
C1 C2 1.4989(19) . ?
C1 H11 0.9900 . ?
C1 H12 0.9900 . ?
C2 F2 1.3295(16) . ?
C2 F3 1.3325(17) . ?
C2 F1 1.3326(17) . ?
C3 C8 1.3875(16) . ?
C3 C4 1.3929(16) . ?
C4 C5 1.3843(18) . ?
C4 H41 0.9500 . ?
C5 C6 1.3967(18) . ?
C5 H51 0.9500 . ?
C6 C7 1.3920(18) . ?
C6 C9 1.5026(18) . ?
C7 C8 1.3886(17) . ?
C7 H71 0.9500 . ?
C8 H81 0.9500 . ?
C9 H91 0.93(5) . ?
C9 H92 0.85(5) . ?
C9 H93 1.01(5) . ?
C9 H94 0.90(6) . ?
C9 H95 1.04(5) . ?
C9 H96 1.01(5) . ?
